data_9008974
loop_
_publ_author_name
'Wyckoff, R. W. G.'

_publ_section_title
;
 Second edition. Interscience Publishers, New York, New York
 Note: beta form
;
_journal_name_full 'Crystal Structures'
_journal_page_first 85
_journal_page_last 237
_journal_volume 1
_journal_year 1963
_chemical_formula_structural TaP
_chemical_formula_sum 'P Ta'
_space_group_IT_number 98
_symmetry_space_group_name_Hall 'I 4bw 2bw'
_symmetry_space_group_name_H-M 'I 41 2 2'
_cell_angle_alpha 90
_cell_angle_beta 90
_cell_angle_gamma 90
_cell_length_a 3.330
_cell_length_b 3.330
_cell_length_c 11.39
_cell_formula_units_Z 4
_cell_volume 126.303
_database_code_amcsd 0011652
_exptl_crystal_density_diffrn 11.145
_cod_original_formula_sum 'Ta P'
_cod_database_code 9008974
_amcsd_formula_title TaP

loop_
_space_group_symop_operation_xyz
x,y,z
1/2+x,1/2+y,1/2+z
1/2+y,1/2+x,1/2-z
+y,+x,-z
-y,1/2+x,1/4+z
1/2-y,+x,3/4+z
1/2-x,y,3/4-z
-x,1/2+y,1/4-z
1/2-x,1/2-y,1/2+z
-x,-y,+z
-y,-x,-z
1/2-y,1/2-x,1/2-z
1/2+y,-x,3/4+z
+y,1/2-x,1/4+z
x,1/2-y,1/4-z
1/2+x,-y,3/4-z

loop_
_atom_site_label
_atom_site_fract_x
_atom_site_fract_y
_atom_site_fract_z
Ta 0.00000 0.00000 0.00000
P 0.00000 0.00000 0.50000

loop_
_cod_related_entry_id
_cod_related_entry_database
_cod_related_entry_code
1 AMCSD 0011652
